data_4082901
loop_
_publ_author_name
'Misra, Rajneesh'
'Dhokale, Bhausaheb'
'Jadhav, Thaksen'
'Mobin, Shaikh M.'

_publ_section_title
;
 Heteroatom-Connected Ferrocenyl BODIPYs: Synthesis, Structure, and
 Properties
;
_journal_issue 7
_journal_name_full Organometallics
_journal_page_first 1867
_journal_paper_doi 10.1021/om5002292
_journal_volume 33
_journal_year 2014
_chemical_formula_sum 'C25 H19 B F2 Fe N2 O'
_chemical_formula_weight 468.08
_chemical_name_systematic
;
 ?
;
_space_group_IT_number 19
_symmetry_cell_setting orthorhombic
_symmetry_space_group_name_Hall 'P 2ac 2ab'
_symmetry_space_group_name_H-M 'P 21 21 21'
_atom_sites_solution_hydrogens geom
_atom_sites_solution_primary direct
_atom_sites_solution_secondary difmap
_audit_creation_method SHELXL-97
_cell_angle_alpha 90.00
_cell_angle_beta 90.00
_cell_angle_gamma 90.00
_cell_formula_units_Z 8
_cell_length_a 11.0633(4)
_cell_length_b 14.4288(6)
_cell_length_c 26.8755(13)
_cell_measurement_reflns_used 4801
_cell_measurement_temperature 150(2)
_cell_measurement_theta_max 71.7456
_cell_measurement_theta_min 3.2861
_cell_volume 4290.1(3)
_computing_cell_refinement 'CrysAlis RED, Oxford Diffraction Ltd.,'
_computing_data_collection 'CrysAlis CCD, Oxford Diffraction Ltd.,'
_computing_data_reduction 'CrysAlis RED, Oxford Diffraction Ltd.,'
_computing_molecular_graphics Ortep3
_computing_publication_material Shelx97
_computing_structure_refinement 'SHELXL-97 (Sheldrick, 1997)'
_computing_structure_solution 'SHELXS-97 (Sheldrick, 1997)'
_diffrn_ambient_temperature 150(2)
_diffrn_detector_area_resol_mean 15.9948
_diffrn_measured_fraction_theta_full 0.995
_diffrn_measured_fraction_theta_max 0.995
_diffrn_measurement_device_type 'OXFORD DIFFRACTION SUPER NOVA'
_diffrn_measurement_method \w/q-scan
_diffrn_radiation_monochromator graphite
_diffrn_radiation_source 'Micro-Focus (Cu) X-ray Source'
_diffrn_radiation_type CuK\a
_diffrn_radiation_wavelength 1.5418
_diffrn_reflns_av_R_equivalents 0.0949
_diffrn_reflns_av_sigmaI/netI 0.0796
_diffrn_reflns_limit_h_max 11
_diffrn_reflns_limit_h_min -13
_diffrn_reflns_limit_k_max 17
_diffrn_reflns_limit_k_min -17
_diffrn_reflns_limit_l_max 33
_diffrn_reflns_limit_l_min -32
_diffrn_reflns_number 30197
_diffrn_reflns_theta_full 71.89
_diffrn_reflns_theta_max 71.89
_diffrn_reflns_theta_min 3.29
_exptl_absorpt_coefficient_mu 5.957
_exptl_absorpt_correction_T_max 0.3676
_exptl_absorpt_correction_T_min 0.2439
_exptl_absorpt_correction_type multi-scan
_exptl_absorpt_process_details
;
CrysAlis RED, Oxford Diffraction Ltd.,
Version 1.171.31.7 (release 18-10-2006 CrysAlis171 .NET)
(compiled Oct 18 2006,16:28:17)
Empirical absorption correction using spherical harmonics,
 implemented in SCALE3 ABSPACK scaling algorithm.
;
_exptl_crystal_colour orange
_exptl_crystal_density_diffrn 1.449
_exptl_crystal_density_method 'not measured'
_exptl_crystal_description block
_exptl_crystal_F_000 1920
_exptl_crystal_size_max 0.33
_exptl_crystal_size_mid 0.27
_exptl_crystal_size_min 0.21
_refine_diff_density_max 0.743
_refine_diff_density_min -0.696
_refine_diff_density_rms 0.123
_refine_ls_abs_structure_details 'Flack H D (1983), Acta Cryst. A39, 876-881'
_refine_ls_abs_structure_Flack 0.201(6)
_refine_ls_extinction_method none
_refine_ls_goodness_of_fit_ref 0.987
_refine_ls_hydrogen_treatment riding
_refine_ls_matrix_type full
_refine_ls_number_parameters 578
_refine_ls_number_reflns 8322
_refine_ls_number_restraints 0
_refine_ls_restrained_S_all 0.987
_refine_ls_R_factor_all 0.0956
_refine_ls_R_factor_gt 0.0619
_refine_ls_shift/su_max 0.000
_refine_ls_shift/su_mean 0.000
_refine_ls_structure_factor_coef Fsqd
_refine_ls_weighting_details 'calc w=1/[\s^2^(Fo^2^)+(0.0997P)^2^+0.0739P] where P=(Fo^2^+2Fc^2^)/3'
_refine_ls_weighting_scheme calc
_refine_ls_wR_factor_gt 0.1514
_refine_ls_wR_factor_ref 0.1823
_reflns_number_gt 5974
_reflns_number_total 8322
_reflns_threshold_expression >2sigma(I)
_cod_data_source_file om5002292_si_002.cif
_cod_data_source_block rm111
_cod_depositor_comments
;
The following automatic conversions were performed:

'_symmetry_cell_setting' value 'Orthorhombic' changed to
'orthorhombic' according to
/usr/data/users/saulius/automatic-downloads/rss-feeds/ACS/lib/dictionaries/cif_core.dic
dictionary named 'cif_core.dic' version 2.4.2 from 2011-04-26.

Automatic conversion script
Id: cif_fix_values 2281 2013-09-26 08:29:07Z andrius 

 Adding full bibliography for 4082901.cif.
;
_cod_database_code 4082901

loop_
_symmetry_equiv_pos_as_xyz
'x, y, z'
'-x+1/2, -y, z+1/2'
'-x, y+1/2, -z+1/2'
'x+1/2, -y+1/2, -z'

loop_
_atom_site_label
_atom_site_type_symbol
_atom_site_fract_x
_atom_site_fract_y
_atom_site_fract_z
_atom_site_U_iso_or_equiv
_atom_site_adp_type
_atom_site_occupancy
_atom_site_symmetry_multiplicity
_atom_site_calc_flag
_atom_site_refinement_flags
Fe2 Fe 0.42193(8) 0.62172(6) 0.02066(4) 0.0386(2) Uani 1 1 d .
Fe1 Fe 0.41894(8) 0.11489(6) -0.00395(3) 0.0366(2) Uani 1 1 d .
F1 F -0.1466(3) 0.1984(3) 0.22965(14) 0.0512(9) Uani 1 1 d .
F2 F -0.1453(3) 0.1972(3) 0.14552(14) 0.0488(9) Uani 1 1 d .
F3 F -0.1481(3) 0.6374(3) -0.14551(13) 0.0497(9) Uani 1 1 d .
F4 F -0.1285(3) 0.6175(3) -0.22834(13) 0.0496(9) Uani 1 1 d .
B2 B -0.0746(6) 0.6536(5) -0.1862(2) 0.0364(14) Uani 1 1 d .
B1 B -0.0820(6) 0.2239(5) 0.1879(3) 0.0404(15) Uani 1 1 d .
O1 O 0.2575(3) 0.3636(3) 0.16200(16) 0.0390(10) Uani 1 1 d .
O2 O 0.2664(3) 0.7989(3) -0.17033(17) 0.0445(11) Uani 1 1 d .
N3 N -0.0488(4) 0.7576(3) -0.19242(18) 0.0366(11) Uani 1 1 d .
N4 N 0.0497(4) 0.6078(3) -0.17738(18) 0.0379(11) Uani 1 1 d .
N1 N 0.0436(4) 0.1766(3) 0.18855(18) 0.0360(11) Uani 1 1 d .
N2 N -0.0575(4) 0.3285(3) 0.18741(19) 0.0384(11) Uani 1 1 d .
C1 C 0.0627(5) 0.0852(4) 0.1953(2) 0.0456(15) Uani 1 1 d .
H1 H 0.0015 0.0407 0.2020 0.055 Uiso 1 1 calc R
C2 C 0.1845(5) 0.0658(5) 0.1909(3) 0.0521(17) Uani 1 1 d .
H2 H 0.2209 0.0065 0.1943 0.062 Uiso 1 1 calc R
C3 C 0.2429(5) 0.1462(4) 0.1809(3) 0.0444(16) Uani 1 1 d .
H3 H 0.3276 0.1534 0.1764 0.053 Uiso 1 1 calc R
C4 C 0.1554(4) 0.2176(4) 0.1785(2) 0.0318(12) Uani 1 1 d .
C5 C 0.1584(5) 0.3138(4) 0.1721(2) 0.0327(12) Uani 1 1 d .
C6 C 0.0536(4) 0.3682(4) 0.1770(2) 0.0334(12) Uani 1 1 d .
C7 C 0.0388(6) 0.4654(4) 0.1741(2) 0.0460(15) Uani 1 1 d .
H7 H 0.0997 0.5099 0.1670 0.055 Uiso 1 1 calc R
C8 C -0.0818(6) 0.4828(4) 0.1837(3) 0.0524(16) Uani 1 1 d .
H8 H -0.1194 0.5419 0.1852 0.063 Uiso 1 1 calc R
C9 C -0.1371(5) 0.3985(5) 0.1908(3) 0.0494(16) Uani 1 1 d .
H9 H -0.2209 0.3907 0.1972 0.059 Uiso 1 1 calc R
C10 C 0.3667(5) 0.3176(4) 0.1486(2) 0.0373(13) Uani 1 1 d .
C11 C 0.3787(5) 0.2886(4) 0.0998(2) 0.0335(12) Uani 1 1 d .
H11 H 0.3149 0.2964 0.0765 0.040 Uiso 1 1 calc R
C12 C 0.4875(5) 0.2473(4) 0.0858(2) 0.0340(13) Uani 1 1 d .
C13 C 0.5782(5) 0.2378(4) 0.1209(2) 0.0403(13) Uani 1 1 d .
H13 H 0.6520 0.2088 0.1117 0.048 Uiso 1 1 calc R
C14 C 0.5633(5) 0.2696(4) 0.1691(2) 0.0441(15) Uani 1 1 d .
H14 H 0.6270 0.2629 0.1925 0.053 Uiso 1 1 calc R
C15 C 0.4559(5) 0.3113(4) 0.1834(2) 0.0420(14) Uani 1 1 d .
H15 H 0.4450 0.3345 0.2162 0.050 Uiso 1 1 calc R
C16 C 0.5073(5) 0.2180(4) 0.0340(2) 0.0346(13) Uani 1 1 d .
C17 C 0.4491(5) 0.2533(4) -0.0103(2) 0.0385(14) Uani 1 1 d .
H17 H 0.3886 0.3000 -0.0114 0.046 Uiso 1 1 calc R
C18 C 0.4978(5) 0.2062(4) -0.0515(2) 0.0444(15) Uani 1 1 d .
H18 H 0.4759 0.2162 -0.0853 0.053 Uiso 1 1 calc R
C19 C 0.5841(5) 0.1419(4) -0.0346(3) 0.0474(15) Uani 1 1 d .
H19 H 0.6298 0.1010 -0.0549 0.057 Uiso 1 1 calc R
C20 C 0.5914(5) 0.1483(4) 0.0176(2) 0.0407(14) Uani 1 1 d .
H20 H 0.6430 0.1128 0.0385 0.049 Uiso 1 1 calc R
C21 C 0.2924(6) 0.0570(5) 0.0427(3) 0.0567(19) Uani 1 1 d .
H21 H 0.2774 0.0739 0.0763 0.068 Uiso 1 1 calc R
C22 C 0.2368(6) 0.0946(5) 0.0006(3) 0.061(2) Uani 1 1 d .
H22 H 0.1774 0.1421 0.0008 0.073 Uiso 1 1 calc R
C23 C 0.2828(6) 0.0505(5) -0.0421(3) 0.061(2) Uani 1 1 d .
H23 H 0.2597 0.0626 -0.0755 0.073 Uiso 1 1 calc R
C24 C 0.3698(7) -0.0149(4) -0.0262(3) 0.0533(17) Uani 1 1 d .
H24 H 0.4159 -0.0543 -0.0472 0.064 Uiso 1 1 calc R
C25 C 0.3764(6) -0.0115(4) 0.0258(3) 0.0522(17) Uani 1 1 d .
H25 H 0.4275 -0.0483 0.0462 0.063 Uiso 1 1 calc R
C26 C -0.1296(5) 0.8259(5) -0.2024(2) 0.0457(15) Uani 1 1 d .
H26 H -0.2138 0.8167 -0.2075 0.055 Uiso 1 1 calc R
C27 C -0.0710(6) 0.9122(5) -0.2041(2) 0.0517(16) Uani 1 1 d .
H27 H -0.1072 0.9707 -0.2105 0.062 Uiso 1 1 calc R
C28 C 0.0514(5) 0.8951(4) -0.1947(2) 0.0452(15) Uani 1 1 d .
H28 H 0.1142 0.9399 -0.1935 0.054 Uiso 1 1 calc R
C29 C 0.0638(5) 0.8002(4) -0.1874(2) 0.0352(12) Uani 1 1 d .
C30 C 0.1675(5) 0.7475(4) -0.1753(2) 0.0350(13) Uani 1 1 d .
C31 C 0.1617(5) 0.6505(4) -0.1709(2) 0.0367(13) Uani 1 1 d .
C32 C 0.2476(5) 0.5796(4) -0.1616(3) 0.0451(15) Uani 1 1 d .
H32 H 0.3313 0.5882 -0.1552 0.054 Uiso 1 1 calc R
C33 C 0.1878(6) 0.4964(5) -0.1634(3) 0.0555(19) Uani 1 1 d .
H33 H 0.2224 0.4366 -0.1592 0.067 Uiso 1 1 calc R
C34 C 0.0672(6) 0.5164(4) -0.1725(3) 0.0516(16) Uani 1 1 d .
H34 H 0.0051 0.4711 -0.1749 0.062 Uiso 1 1 calc R
C35 C 0.3746(5) 0.7594(4) -0.1514(3) 0.0408(14) Uani 1 1 d .
C36 C 0.4633(5) 0.7346(5) -0.1840(3) 0.0479(16) Uani 1 1 d .
H36 H 0.4529 0.7424 -0.2189 0.058 Uiso 1 1 calc R
C37 C 0.5695(5) 0.6976(5) -0.1647(2) 0.0494(16) Uani 1 1 d .
H37 H 0.6326 0.6792 -0.1865 0.059 Uiso 1 1 calc R
C38 C 0.5837(5) 0.6877(4) -0.1144(2) 0.0452(14) Uani 1 1 d .
H38 H 0.6562 0.6614 -0.1018 0.054 Uiso 1 1 calc R
C39 C 0.4931(4) 0.7157(4) -0.0812(2) 0.0346(13) Uani 1 1 d .
C40 C 0.3864(5) 0.7530(4) -0.1006(2) 0.0370(13) Uani 1 1 d .
H40 H 0.3235 0.7735 -0.0791 0.044 Uiso 1 1 calc R
C41 C 0.5119(5) 0.7082(4) -0.0270(2) 0.0361(13) Uani 1 1 d .
C42 C 0.5956(5) 0.6492(4) -0.0013(2) 0.0440(14) Uani 1 1 d .
H42 H 0.6501 0.6069 -0.0165 0.053 Uiso 1 1 calc R
C43 C 0.5832(6) 0.6647(4) 0.0503(2) 0.0477(15) Uani 1 1 d .
H43 H 0.6276 0.6342 0.0757 0.057 Uiso 1 1 calc R
C44 C 0.4933(6) 0.7333(4) 0.0576(2) 0.0449(15) Uani 1 1 d .
H44 H 0.4678 0.7577 0.0888 0.054 Uiso 1 1 calc R
C45 C 0.4482(6) 0.7590(4) 0.0102(2) 0.0418(15) Uani 1 1 d .
H45 H 0.3859 0.8029 0.0042 0.050 Uiso 1 1 calc R
C46 C 0.3460(15) 0.5140(9) -0.0156(4) 0.119(5) Uani 1 1 d .
H46 H 0.3688 0.4928 -0.0478 0.142 Uiso 1 1 calc R
C47 C 0.3918(7) 0.4850(4) 0.0292(4) 0.072(3) Uani 1 1 d .
H47 H 0.4534 0.4400 0.0339 0.087 Uiso 1 1 calc R
C48 C 0.3328(10) 0.5323(6) 0.0661(3) 0.083(3) Uani 1 1 d .
H48 H 0.3457 0.5262 0.1009 0.099 Uiso 1 1 calc R
C49 C 0.2532(9) 0.5893(7) 0.0438(8) 0.139(7) Uani 1 1 d .
H49 H 0.1994 0.6303 0.0603 0.167 Uiso 1 1 calc R
C50 C 0.2618(14) 0.5789(12) -0.0047(8) 0.166(10) Uani 1 1 d .
H50 H 0.2156 0.6122 -0.0286 0.200 Uiso 1 1 calc R

loop_
_atom_site_aniso_label
_atom_site_aniso_U_11
_atom_site_aniso_U_22
_atom_site_aniso_U_33
_atom_site_aniso_U_23
_atom_site_aniso_U_13
_atom_site_aniso_U_12
Fe2 0.0313(4) 0.0300(4) 0.0545(6) 0.0035(4) -0.0006(4) -0.0005(4)
Fe1 0.0294(4) 0.0289(4) 0.0513(5) -0.0015(4) 0.0009(4) 0.0000(4)
F1 0.0350(18) 0.062(2) 0.057(2) 0.0040(19) 0.0153(16) -0.0063(17)
F2 0.0326(18) 0.054(2) 0.060(2) -0.0028(18) -0.0127(16) -0.0036(16)
F3 0.0325(18) 0.065(2) 0.052(2) 0.0036(18) 0.0085(15) -0.0058(16)
F4 0.0448(19) 0.053(2) 0.051(2) -0.0004(18) -0.0115(16) -0.0113(18)
B2 0.025(3) 0.043(3) 0.041(4) -0.004(3) 0.002(3) -0.008(3)
B1 0.028(3) 0.045(4) 0.048(4) 0.000(3) 0.006(3) -0.002(3)
O1 0.0233(18) 0.034(2) 0.059(3) -0.0014(18) 0.0070(17) 0.0004(16)
O2 0.025(2) 0.036(2) 0.072(3) 0.008(2) -0.0110(19) -0.0079(17)
N3 0.025(2) 0.043(3) 0.042(3) -0.001(2) -0.0025(19) 0.000(2)
N4 0.024(2) 0.032(3) 0.057(3) -0.004(2) 0.002(2) -0.0010(19)
N1 0.023(2) 0.034(3) 0.050(3) -0.001(2) 0.000(2) -0.0028(19)
N2 0.020(2) 0.044(3) 0.051(3) -0.002(2) 0.003(2) 0.0003(19)
C1 0.039(3) 0.034(3) 0.063(4) 0.006(3) 0.002(3) 0.000(3)
C2 0.030(3) 0.039(3) 0.087(5) 0.012(3) 0.000(3) 0.004(3)
C3 0.026(3) 0.037(3) 0.070(5) 0.009(3) 0.002(3) 0.005(2)
C4 0.025(3) 0.035(3) 0.035(3) 0.001(2) 0.002(2) 0.001(2)
C5 0.024(3) 0.037(3) 0.037(3) -0.002(2) 0.004(2) -0.004(2)
C6 0.023(3) 0.036(3) 0.041(3) -0.005(2) 0.002(2) 0.000(2)
C7 0.038(3) 0.042(4) 0.057(4) -0.006(3) 0.002(3) -0.001(3)
C8 0.040(3) 0.041(3) 0.077(5) -0.007(3) 0.008(4) 0.007(3)
C9 0.029(3) 0.050(4) 0.070(5) -0.002(3) 0.004(3) 0.011(3)
C10 0.019(2) 0.035(3) 0.058(4) 0.008(3) 0.002(2) -0.001(2)
C11 0.020(2) 0.034(3) 0.046(3) 0.003(2) 0.000(2) 0.002(2)
C12 0.027(3) 0.029(3) 0.046(4) 0.005(2) -0.002(2) -0.003(2)
C13 0.028(3) 0.038(3) 0.055(4) 0.002(3) 0.005(3) 0.001(3)
C14 0.026(3) 0.055(4) 0.051(4) 0.004(3) -0.004(3) 0.003(3)
C15 0.031(3) 0.051(4) 0.043(3) 0.000(3) -0.001(3) -0.006(3)
C16 0.027(3) 0.029(3) 0.048(4) 0.002(2) 0.003(2) -0.002(2)
C17 0.041(3) 0.030(3) 0.045(4) -0.001(2) 0.003(3) -0.002(2)
C18 0.056(4) 0.039(3) 0.038(4) -0.004(3) 0.004(3) -0.007(3)
C19 0.031(3) 0.043(3) 0.069(5) -0.008(3) 0.011(3) 0.002(3)
C20 0.023(3) 0.045(3) 0.054(4) -0.002(3) 0.002(3) 0.005(2)
C21 0.053(4) 0.046(4) 0.071(5) -0.009(4) 0.012(4) -0.020(3)
C22 0.027(3) 0.056(4) 0.099(6) -0.006(4) 0.001(3) -0.004(3)
C23 0.058(4) 0.060(5) 0.065(5) 0.006(4) -0.016(4) -0.017(4)
C24 0.063(4) 0.035(3) 0.062(5) -0.008(3) 0.001(4) -0.012(3)
C25 0.056(4) 0.033(3) 0.068(5) 0.006(3) -0.001(3) -0.011(3)
C26 0.031(3) 0.055(4) 0.051(4) 0.001(3) -0.006(3) 0.004(3)
C27 0.045(4) 0.048(4) 0.061(4) 0.004(3) -0.007(3) 0.009(3)
C28 0.035(3) 0.038(3) 0.062(4) 0.004(3) -0.008(3) -0.002(3)
C29 0.029(3) 0.035(3) 0.042(3) 0.006(2) -0.003(2) -0.004(2)
C30 0.025(3) 0.039(3) 0.040(3) 0.000(3) -0.003(2) -0.011(2)
C31 0.028(3) 0.042(3) 0.041(3) -0.002(3) 0.001(2) -0.004(2)
C32 0.029(3) 0.039(3) 0.067(4) -0.001(3) 0.004(3) -0.002(2)
C33 0.041(4) 0.034(3) 0.091(6) 0.000(3) -0.003(4) 0.008(3)
C34 0.037(3) 0.039(3) 0.079(5) -0.006(3) -0.001(3) -0.008(3)
C35 0.024(3) 0.041(3) 0.057(4) 0.004(3) -0.005(3) -0.005(2)
C36 0.036(3) 0.065(4) 0.043(4) -0.002(3) 0.004(3) -0.009(3)
C37 0.024(3) 0.074(5) 0.050(4) -0.001(3) 0.003(3) -0.004(3)
C38 0.021(3) 0.058(4) 0.056(4) -0.004(3) 0.003(3) 0.003(3)
C39 0.022(3) 0.034(3) 0.048(4) 0.004(3) 0.000(2) -0.008(2)
C40 0.022(3) 0.033(3) 0.056(4) 0.000(3) 0.004(2) -0.001(2)
C41 0.027(3) 0.030(3) 0.051(4) -0.001(3) -0.002(2) 0.005(2)
C42 0.029(3) 0.044(3) 0.059(4) -0.005(3) -0.004(3) -0.001(2)
C43 0.039(3) 0.048(4) 0.057(4) 0.007(3) -0.008(3) -0.007(3)
C44 0.056(4) 0.041(4) 0.037(4) -0.004(3) -0.003(3) -0.008(3)
C45 0.046(4) 0.030(3) 0.049(4) -0.006(3) 0.005(3) 0.001(2)
C46 0.178(14) 0.115(10) 0.063(6) -0.020(7) 0.014(8) -0.109(9)
C47 0.056(5) 0.022(3) 0.139(9) 0.008(4) -0.007(5) -0.002(3)
C48 0.112(8) 0.067(6) 0.068(6) -0.001(5) 0.023(6) -0.045(6)
C49 0.045(6) 0.042(5) 0.33(2) -0.002(10) 0.067(10) -0.004(4)
C50 0.101(11) 0.135(14) 0.26(2) 0.132(16) -0.107(13) -0.091(10)

loop_
_atom_type_symbol
_atom_type_description
_atom_type_scat_dispersion_real
_atom_type_scat_dispersion_imag
_atom_type_scat_source
C C 0.0181 0.0091 'International Tables Vol C Tables 4.2.6.8 and 6.1.1.4'
H H 0.0000 0.0000 'International Tables Vol C Tables 4.2.6.8 and 6.1.1.4'
N N 0.0311 0.0180 'International Tables Vol C Tables 4.2.6.8 and 6.1.1.4'
O O 0.0492 0.0322 'International Tables Vol C Tables 4.2.6.8 and 6.1.1.4'
B B 0.0090 0.0039 'International Tables Vol C Tables 4.2.6.8 and 6.1.1.4'
F F 0.0727 0.0534 'International Tables Vol C Tables 4.2.6.8 and 6.1.1.4'
Fe Fe -1.1336 3.1974 'International Tables Vol C Tables 4.2.6.8 and 6.1.1.4'

loop_
_geom_angle_atom_site_label_1
_geom_angle_atom_site_label_2
_geom_angle_atom_site_label_3
_geom_angle
C50 Fe2 C47 65.7(5)
C50 Fe2 C49 38.2(6)
C47 Fe2 C49 65.5(4)
C50 Fe2 C46 39.4(6)
C47 Fe2 C46 39.8(4)
C49 Fe2 C46 65.5(6)
C50 Fe2 C45 112.5(5)
C47 Fe2 C45 178.1(3)
C49 Fe2 C45 113.7(4)
C46 Fe2 C45 138.3(5)
C50 Fe2 C48 65.0(5)
C47 Fe2 C48 39.6(3)
C49 Fe2 C48 38.8(5)
C46 Fe2 C48 66.4(4)
C45 Fe2 C48 140.9(3)
C50 Fe2 C41 114.0(5)
C47 Fe2 C41 138.5(3)
C49 Fe2 C41 141.4(5)
C46 Fe2 C41 111.7(4)
C45 Fe2 C41 41.0(2)
C48 Fe2 C41 178.0(3)
C50 Fe2 C42 142.5(7)
C47 Fe2 C42 112.2(3)
C49 Fe2 C42 177.5(5)
C46 Fe2 C42 113.6(5)
C45 Fe2 C42 68.6(2)
C48 Fe2 C42 138.7(4)
C41 Fe2 C42 41.0(2)
C50 Fe2 C43 177.1(6)
C47 Fe2 C43 113.3(3)
C49 Fe2 C43 139.0(6)
C46 Fe2 C43 141.5(6)
C45 Fe2 C43 68.4(3)
C48 Fe2 C43 112.4(4)
C41 Fe2 C43 68.6(2)
C42 Fe2 C43 40.3(2)
C50 Fe2 C44 138.6(7)
C47 Fe2 C44 141.1(4)
C49 Fe2 C44 112.9(5)
C46 Fe2 C44 178.0(6)
C45 Fe2 C44 40.8(2)
C48 Fe2 C44 113.2(3)
C41 Fe2 C44 68.8(2)
C42 Fe2 C44 68.1(2)
C43 Fe2 C44 40.5(2)
C18 Fe1 C17 40.5(2)
C18 Fe1 C24 121.7(3)
C17 Fe1 C24 157.1(3)
C18 Fe1 C19 40.4(2)
C17 Fe1 C19 68.4(2)
C24 Fe1 C19 107.2(3)
C18 Fe1 C22 123.7(3)
C17 Fe1 C22 108.0(3)
C24 Fe1 C22 67.8(3)
C19 Fe1 C22 159.3(3)
C18 Fe1 C25 157.2(3)
C17 Fe1 C25 161.2(3)
C24 Fe1 C25 40.0(3)
C19 Fe1 C25 122.2(3)
C22 Fe1 C25 67.7(3)
C18 Fe1 C16 68.8(2)
C17 Fe1 C16 41.5(2)
C24 Fe1 C16 159.8(3)
C19 Fe1 C16 68.6(2)
C22 Fe1 C16 123.0(3)
C25 Fe1 C16 124.2(3)
C18 Fe1 C23 107.1(3)
C17 Fe1 C23 121.7(3)
C24 Fe1 C23 40.5(3)
C19 Fe1 C23 122.9(3)
C22 Fe1 C23 40.3(3)
C25 Fe1 C23 67.7(3)
C16 Fe1 C23 158.3(3)
C18 Fe1 C20 68.1(3)
C17 Fe1 C20 68.9(2)
C24 Fe1 C20 123.2(3)
C19 Fe1 C20 40.3(3)
C22 Fe1 C20 159.3(3)
C25 Fe1 C20 108.3(3)
C16 Fe1 C20 41.0(2)
C23 Fe1 C20 159.0(3)
C18 Fe1 C21 159.8(3)
C17 Fe1 C21 124.2(3)
C24 Fe1 C21 67.9(3)
C19 Fe1 C21 158.8(3)
C22 Fe1 C21 39.9(3)
C25 Fe1 C21 40.8(3)
C16 Fe1 C21 108.4(3)
C23 Fe1 C21 67.6(3)
C20 Fe1 C21 123.8(3)
F4 B2 F3 109.4(5)
F4 B2 N3 111.1(5)
F3 B2 N3 111.1(5)
F4 B2 N4 110.4(5)
F3 B2 N4 109.3(5)
N3 B2 N4 105.6(4)
F1 B1 F2 109.4(5)
F1 B1 N2 111.1(5)
F2 B1 N2 110.8(5)
F1 B1 N1 109.7(5)
F2 B1 N1 109.8(5)
N2 B1 N1 106.0(5)
C5 O1 C10 119.8(4)
C30 O2 C35 120.4(4)
C26 N3 C29 106.7(5)
C26 N3 B2 127.4(5)
C29 N3 B2 125.9(5)
C34 N4 C31 107.2(5)
C34 N4 B2 124.4(5)
C31 N4 B2 128.4(5)
C1 N1 C4 107.6(4)
C1 N1 B1 125.0(5)
C4 N1 B1 127.3(5)
C9 N2 C6 106.6(5)
C9 N2 B1 128.5(5)
C6 N2 B1 124.4(5)
N1 C1 C2 109.9(5)
N1 C1 H1 125.1
C2 C1 H1 125.1
C3 C2 C1 108.0(6)
C3 C2 H2 126.0
C1 C2 H2 126.0
C2 C3 C4 107.8(5)
C2 C3 H3 126.1
C4 C3 H3 126.1
N1 C4 C5 117.7(5)
N1 C4 C3 106.7(5)
C5 C4 C3 135.4(5)
O1 C5 C4 125.2(5)
O1 C5 C6 113.3(5)
C4 C5 C6 121.5(5)
N2 C6 C5 121.3(5)
N2 C6 C7 108.6(5)
C5 C6 C7 130.1(5)
C8 C7 C6 106.4(6)
C8 C7 H7 126.8
C6 C7 H7 126.8
C9 C8 C7 107.1(6)
C9 C8 H8 126.4
C7 C8 H8 126.4
N2 C9 C8 111.3(5)
N2 C9 H9 124.3
C8 C9 H9 124.3
C15 C10 C11 124.1(5)
C15 C10 O1 118.2(6)
C11 C10 O1 117.5(5)
C10 C11 C12 117.9(5)
C10 C11 H11 121.0
C12 C11 H11 121.0
C13 C12 C11 119.0(6)
C13 C12 C16 120.6(5)
C11 C12 C16 120.4(5)
C14 C13 C12 121.2(6)
C14 C13 H13 119.4
C12 C13 H13 119.4
C13 C14 C15 120.4(6)
C13 C14 H14 119.8
C15 C14 H14 119.8
C10 C15 C14 117.3(6)
C10 C15 H15 121.3
C14 C15 H15 121.3
C20 C16 C17 106.4(5)
C20 C16 C12 125.9(5)
C17 C16 C12 127.7(5)
C20 C16 Fe1 69.5(3)
C17 C16 Fe1 68.5(3)
C12 C16 Fe1 127.5(4)
C18 C17 C16 108.0(5)
C18 C17 Fe1 69.8(3)
C16 C17 Fe1 70.0(3)
C18 C17 H17 126.0
C16 C17 H17 126.0
Fe1 C17 H17 125.7
C19 C18 C17 108.8(6)
C19 C18 Fe1 70.1(4)
C17 C18 Fe1 69.7(3)
C19 C18 H18 125.6
C17 C18 H18 125.6
Fe1 C18 H18 126.2
C18 C19 C20 108.5(5)
C18 C19 Fe1 69.5(3)
C20 C19 Fe1 70.3(4)
C18 C19 H19 125.7
C20 C19 H19 125.7
Fe1 C19 H19 126.1
C19 C20 C16 108.3(5)
C19 C20 Fe1 69.5(3)
C16 C20 Fe1 69.5(3)
C19 C20 H20 125.9
C16 C20 H20 125.9
Fe1 C20 H20 126.8
C22 C21 C25 107.3(7)
C22 C21 Fe1 69.5(4)
C25 C21 Fe1 69.2(4)
C22 C21 H21 126.3
C25 C21 H21 126.3
Fe1 C21 H21 126.5
C21 C22 C23 109.0(6)
C21 C22 Fe1 70.6(4)
C23 C22 Fe1 70.0(4)
C21 C22 H22 125.5
C23 C22 H22 125.5
Fe1 C22 H22 125.4
C22 C23 C24 107.5(7)
C22 C23 Fe1 69.7(4)
C24 C23 Fe1 69.5(4)
C22 C23 H23 126.2
C24 C23 H23 126.2
Fe1 C23 H23 126.1
C25 C24 C23 108.3(7)
C25 C24 Fe1 70.3(4)
C23 C24 Fe1 70.0(4)
C25 C24 H24 125.8
C23 C24 H24 125.8
Fe1 C24 H24 125.5
C24 C25 C21 107.9(7)
C24 C25 Fe1 69.7(4)
C21 C25 Fe1 69.9(4)
C24 C25 H25 126.1
C21 C25 H25 126.1
Fe1 C25 H25 125.9
N3 C26 C27 110.2(5)
N3 C26 H26 124.9
C27 C26 H26 124.9
C28 C27 C26 106.6(6)
C28 C27 H27 126.7
C26 C27 H27 126.7
C29 C28 C27 107.2(5)
C29 C28 H28 126.4
C27 C28 H28 126.4
C28 C29 N3 109.4(5)
C28 C29 C30 130.0(5)
N3 C29 C30 120.6(5)
O2 C30 C31 125.8(5)
O2 C30 C29 113.0(5)
C31 C30 C29 121.2(5)
N4 C31 C30 118.0(5)
N4 C31 C32 107.4(5)
C30 C31 C32 134.6(5)
C33 C32 C31 107.6(5)
C33 C32 H32 126.2
C31 C32 H32 126.2
C32 C33 C34 106.8(6)
C32 C33 H33 126.6
C34 C33 H33 126.6
N4 C34 C33 111.1(6)
N4 C34 H34 124.4
C33 C34 H34 124.4
C36 C35 C40 123.5(6)
C36 C35 O2 118.8(6)
C40 C35 O2 117.6(5)
C35 C36 C37 117.9(6)
C35 C36 H36 121.1
C37 C36 H36 121.1
C38 C37 C36 120.4(6)
C38 C37 H37 119.8
C36 C37 H37 119.8
C37 C38 C39 121.1(6)
C37 C38 H38 119.4
C39 C38 H38 119.4
C40 C39 C38 118.5(6)
C40 C39 C41 121.0(5)
C38 C39 C41 120.4(5)
C35 C40 C39 118.4(5)
C35 C40 H40 120.8
C39 C40 H40 120.8
C45 C41 C42 106.6(6)
C45 C41 C39 125.8(5)
C42 C41 C39 127.6(5)
C45 C41 Fe2 68.5(3)
C42 C41 Fe2 69.5(3)
C39 C41 Fe2 126.5(4)
C43 C42 C41 108.5(5)
C43 C42 Fe2 69.9(4)
C41 C42 Fe2 69.4(3)
C43 C42 H42 125.8
C41 C42 H42 125.8
Fe2 C42 H42 126.5
C42 C43 C44 108.4(6)
C42 C43 Fe2 69.8(4)
C44 C43 Fe2 69.8(3)
C42 C43 H43 125.8
C44 C43 H43 125.8
Fe2 C43 H43 126.1
C45 C44 C43 107.7(6)
C45 C44 Fe2 68.6(3)
C43 C44 Fe2 69.7(4)
C45 C44 H44 126.2
C43 C44 H44 126.2
Fe2 C44 H44 127.1
C44 C45 C41 108.8(5)
C44 C45 Fe2 70.7(4)
C41 C45 Fe2 70.4(3)
C44 C45 H45 125.6
C41 C45 H45 125.6
Fe2 C45 H45 124.9
C50 C46 C47 105.9(12)
C50 C46 Fe2 69.4(7)
C47 C46 Fe2 69.9(5)
C50 C46 H46 127.0
C47 C46 H46 127.0
Fe2 C46 H46 125.2
C46 C47 C48 107.9(9)
C46 C47 Fe2 70.3(5)
C48 C47 Fe2 70.9(4)
C46 C47 H47 126.0
C48 C47 H47 126.0
Fe2 C47 H47 124.4
C49 C48 C47 107.1(10)
C49 C48 Fe2 70.3(6)
C47 C48 Fe2 69.6(4)
C49 C48 H48 126.5
C47 C48 H48 126.5
Fe2 C48 H48 125.3
C50 C49 C48 109.0(12)
C50 C49 Fe2 69.8(7)
C48 C49 Fe2 70.9(5)
C50 C49 H49 125.5
C48 C49 H49 125.5
Fe2 C49 H49 125.3
C49 C50 C46 110.1(12)
C49 C50 Fe2 72.0(8)
C46 C50 Fe2 71.2(7)
C49 C50 H50 125.0
C46 C50 H50 125.0
Fe2 C50 H50 123.5

loop_
_geom_bond_atom_site_label_1
_geom_bond_atom_site_label_2
_geom_bond_distance
Fe2 C50 1.996(11)
Fe2 C47 2.014(6)
Fe2 C49 2.023(9)
Fe2 C46 2.018(9)
Fe2 C45 2.022(6)
Fe2 C48 2.031(8)
Fe2 C41 2.047(6)
Fe2 C42 2.049(6)
Fe2 C43 2.049(6)
Fe2 C44 2.050(6)
Fe1 C18 2.033(6)
Fe1 C17 2.031(5)
Fe1 C24 2.039(6)
Fe1 C19 2.042(6)
Fe1 C22 2.040(6)
Fe1 C25 2.046(6)
Fe1 C16 2.052(6)
Fe1 C23 2.045(7)
Fe1 C20 2.052(6)
Fe1 C21 2.055(7)
F1 B1 1.380(7)
F2 B1 1.391(8)
F3 B2 1.383(7)
F4 B2 1.381(7)
B2 N3 1.537(8)
B2 N4 1.545(8)
B1 N2 1.535(8)
B1 N1 1.548(8)
O1 C5 1.338(6)
O1 C10 1.424(6)
O2 C30 1.328(6)
O2 C35 1.420(6)
N3 C26 1.358(7)
N3 C29 1.396(7)
N4 C34 1.340(8)
N4 C31 1.394(7)
N1 C1 1.348(7)
N1 C4 1.398(6)
N2 C9 1.343(7)
N2 C6 1.384(6)
C1 C2 1.381(8)
C1 H1 0.9500
C2 C3 1.355(8)
C2 H2 0.9500
C3 C4 1.416(7)
C3 H3 0.9500
C4 C5 1.399(8)
C5 C6 1.406(7)
C6 C7 1.414(8)
C7 C8 1.382(8)
C7 H7 0.9500
C8 C9 1.374(9)
C8 H8 0.9500
C9 H9 0.9500
C10 C15 1.363(8)
C10 C11 1.384(8)
C11 C12 1.394(7)
C11 H11 0.9500
C12 C13 1.383(8)
C12 C16 1.471(8)
C13 C14 1.383(8)
C13 H13 0.9500
C14 C15 1.386(8)
C14 H14 0.9500
C15 H15 0.9500
C16 C20 1.439(8)
C16 C17 1.447(8)
C17 C18 1.407(8)
C17 H17 0.9500
C18 C19 1.408(8)
C18 H18 0.9500
C19 C20 1.409(9)
C19 H19 0.9500
C20 H20 0.9500
C21 C22 1.397(10)
C21 C25 1.431(9)
C21 H21 0.9500
C22 C23 1.407(10)
C22 H22 0.9500
C23 C24 1.414(10)
C23 H23 0.9500
C24 C25 1.399(10)
C24 H24 0.9500
C25 H25 0.9500
C26 C27 1.404(9)
C26 H26 0.9500
C27 C28 1.399(8)
C27 H27 0.9500
C28 C29 1.389(8)
C28 H28 0.9500
C29 C30 1.415(7)
C30 C31 1.407(8)
C31 C32 1.418(8)
C32 C33 1.371(9)
C32 H32 0.9500
C33 C34 1.388(8)
C33 H33 0.9500
C34 H34 0.9500
C35 C36 1.364(8)
C35 C40 1.376(9)
C36 C37 1.392(8)
C36 H36 0.9500
C37 C38 1.368(9)
C37 H37 0.9500
C38 C39 1.402(8)
C38 H38 0.9500
C39 C40 1.398(7)
C39 C41 1.474(8)
C40 H40 0.9500
C41 C45 1.426(8)
C41 C42 1.435(8)
C42 C43 1.411(9)
C42 H42 0.9500
C43 C44 1.418(9)
C43 H43 0.9500
C44 C45 1.419(9)
C44 H44 0.9500
C45 H45 0.9500
C46 C50 1.35(2)
C46 C47 1.373(15)
C46 H46 0.9500
C47 C48 1.369(12)
C47 H47 0.9500
C48 C49 1.346(15)
C48 H48 0.9500
C49 C50 1.31(2)
C49 H49 0.9500
C50 H50 0.9500

loop_
_geom_torsion_atom_site_label_1
_geom_torsion_atom_site_label_2
_geom_torsion_atom_site_label_3
_geom_torsion_atom_site_label_4
_geom_torsion
F4 B2 N3 C26 58.1(8)
F3 B2 N3 C26 -63.8(8)
N4 B2 N3 C26 177.8(5)
F4 B2 N3 C29 -123.7(6)
F3 B2 N3 C29 114.4(6)
N4 B2 N3 C29 -4.0(8)
F4 B2 N4 C34 -56.6(8)
F3 B2 N4 C34 63.7(7)
N3 B2 N4 C34 -176.8(5)
F4 B2 N4 C31 126.4(6)
F3 B2 N4 C31 -113.3(6)
N3 B2 N4 C31 6.2(8)
F1 B1 N1 C1 51.3(8)
F2 B1 N1 C1 -68.9(8)
N2 B1 N1 C1 171.3(5)
F1 B1 N1 C4 -134.4(6)
F2 B1 N1 C4 105.4(6)
N2 B1 N1 C4 -14.3(8)
F1 B1 N2 C9 -55.0(9)
F2 B1 N2 C9 66.8(8)
N1 B1 N2 C9 -174.1(6)
F1 B1 N2 C6 133.6(6)
F2 B1 N2 C6 -104.6(6)
N1 B1 N2 C6 14.5(8)
C4 N1 C1 C2 1.3(8)
B1 N1 C1 C2 176.6(6)
N1 C1 C2 C3 -0.4(9)
C1 C2 C3 C4 -0.6(8)
C1 N1 C4 C5 -177.4(5)
B1 N1 C4 C5 7.5(9)
C1 N1 C4 C3 -1.7(7)
B1 N1 C4 C3 -176.8(6)
C2 C3 C4 N1 1.4(7)
C2 C3 C4 C5 176.1(7)
C10 O1 C5 C4 10.6(8)
C10 O1 C5 C6 -170.5(5)
N1 C4 C5 O1 -179.5(5)
C3 C4 C5 O1 6.2(11)
N1 C4 C5 C6 1.6(8)
C3 C4 C5 C6 -172.6(6)
C9 N2 C6 C5 178.5(6)
B1 N2 C6 C5 -8.5(9)
C9 N2 C6 C7 0.0(7)
B1 N2 C6 C7 173.0(5)
O1 C5 C6 N2 180.0(5)
C4 C5 C6 N2 -1.1(9)
O1 C5 C6 C7 -1.9(9)
C4 C5 C6 C7 177.1(6)
N2 C6 C7 C8 0.9(7)
C5 C6 C7 C8 -177.4(6)
C6 C7 C8 C9 -1.5(8)
C6 N2 C9 C8 -1.0(8)
B1 N2 C9 C8 -173.6(6)
C7 C8 C9 N2 1.6(8)
C5 O1 C10 C15 -103.9(6)
C5 O1 C10 C11 81.0(7)
C15 C10 C11 C12 2.3(9)
O1 C10 C11 C12 177.1(5)
C10 C11 C12 C13 -0.4(8)
C10 C11 C12 C16 -177.8(5)
C11 C12 C13 C14 -1.0(9)
C16 C12 C13 C14 176.4(5)
C12 C13 C14 C15 0.6(9)
C11 C10 C15 C14 -2.7(9)
O1 C10 C15 C14 -177.5(5)
C13 C14 C15 C10 1.2(9)
C13 C12 C16 C20 25.8(8)
C11 C12 C16 C20 -156.8(5)
C13 C12 C16 C17 -153.2(6)
C11 C12 C16 C17 24.2(9)
C13 C12 C16 Fe1 116.3(5)
C11 C12 C16 Fe1 -66.3(7)
C18 Fe1 C16 C20 -80.5(4)
C17 Fe1 C16 C20 -118.1(5)
C24 Fe1 C16 C20 44.8(9)
C19 Fe1 C16 C20 -37.0(4)
C22 Fe1 C16 C20 162.3(4)
C25 Fe1 C16 C20 78.3(4)
C23 Fe1 C16 C20 -163.7(7)
C21 Fe1 C16 C20 120.7(4)
C18 Fe1 C16 C17 37.6(3)
C24 Fe1 C16 C17 162.9(7)
C19 Fe1 C16 C17 81.1(4)
C22 Fe1 C16 C17 -79.6(4)
C25 Fe1 C16 C17 -163.6(4)
C23 Fe1 C16 C17 -45.6(9)
C20 Fe1 C16 C17 118.1(5)
C21 Fe1 C16 C17 -121.2(4)
C18 Fe1 C16 C12 159.4(6)
C17 Fe1 C16 C12 121.8(6)
C24 Fe1 C16 C12 -75.3(9)
C19 Fe1 C16 C12 -157.1(6)
C22 Fe1 C16 C12 42.1(6)
C25 Fe1 C16 C12 -41.8(6)
C23 Fe1 C16 C12 76.2(9)
C20 Fe1 C16 C12 -120.1(7)
C21 Fe1 C16 C12 0.6(6)
C20 C16 C17 C18 -0.3(6)
C12 C16 C17 C18 178.8(5)
Fe1 C16 C17 C18 -59.7(4)
C20 C16 C17 Fe1 59.4(4)
C12 C16 C17 Fe1 -121.4(6)
C24 Fe1 C17 C18 -45.9(8)
C19 Fe1 C17 C18 37.2(4)
C22 Fe1 C17 C18 -121.2(4)
C25 Fe1 C17 C18 165.3(7)
C16 Fe1 C17 C18 118.9(5)
C23 Fe1 C17 C18 -79.1(5)
C20 Fe1 C17 C18 80.5(4)
C21 Fe1 C17 C18 -162.2(4)
C18 Fe1 C17 C16 -118.9(5)
C24 Fe1 C17 C16 -164.8(6)
C19 Fe1 C17 C16 -81.8(4)
C22 Fe1 C17 C16 119.9(4)
C25 Fe1 C17 C16 46.4(9)
C23 Fe1 C17 C16 162.0(4)
C20 Fe1 C17 C16 -38.4(3)
C21 Fe1 C17 C16 78.9(4)
C16 C17 C18 C19 0.5(7)
Fe1 C17 C18 C19 -59.4(4)
C16 C17 C18 Fe1 59.9(4)
C17 Fe1 C18 C19 120.0(5)
C24 Fe1 C18 C19 -79.1(5)
C22 Fe1 C18 C19 -162.1(4)
C25 Fe1 C18 C19 -47.8(8)
C16 Fe1 C18 C19 81.5(4)
C23 Fe1 C18 C19 -121.0(4)
C20 Fe1 C18 C19 37.2(4)
C21 Fe1 C18 C19 167.3(8)
C24 Fe1 C18 C17 160.9(4)
C19 Fe1 C18 C17 -120.0(5)
C22 Fe1 C18 C17 77.9(5)
C25 Fe1 C18 C17 -167.8(6)
C16 Fe1 C18 C17 -38.5(3)
C23 Fe1 C18 C17 119.0(4)
C20 Fe1 C18 C17 -82.7(4)
C21 Fe1 C18 C17 47.3(10)
C17 C18 C19 C20 -0.5(7)
Fe1 C18 C19 C20 -59.6(4)
C17 C18 C19 Fe1 59.1(4)
C17 Fe1 C19 C18 -37.2(4)
C24 Fe1 C19 C18 119.0(4)
C22 Fe1 C19 C18 46.4(9)
C25 Fe1 C19 C18 160.2(4)
C16 Fe1 C19 C18 -82.0(4)
C23 Fe1 C19 C18 77.4(5)
C20 Fe1 C19 C18 -119.7(5)
C21 Fe1 C19 C18 -167.9(7)
C18 Fe1 C19 C20 119.7(5)
C17 Fe1 C19 C20 82.5(4)
C24 Fe1 C19 C20 -121.4(4)
C22 Fe1 C19 C20 166.1(7)
C25 Fe1 C19 C20 -80.1(4)
C16 Fe1 C19 C20 37.7(3)
C23 Fe1 C19 C20 -163.0(4)
C21 Fe1 C19 C20 -48.2(9)
C18 C19 C20 C16 0.3(7)
Fe1 C19 C20 C16 -58.8(4)
C18 C19 C20 Fe1 59.1(4)
C17 C16 C20 C19 0.0(6)
C12 C16 C20 C19 -179.1(5)
Fe1 C16 C20 C19 58.8(4)
C17 C16 C20 Fe1 -58.8(4)
C12 C16 C20 Fe1 122.0(5)
C18 Fe1 C20 C19 -37.4(4)
C17 Fe1 C20 C19 -81.1(4)
C24 Fe1 C20 C19 77.0(4)
C22 Fe1 C20 C19 -166.1(7)
C25 Fe1 C20 C19 118.7(4)
C16 Fe1 C20 C19 -119.9(5)
C23 Fe1 C20 C19 43.3(9)
C21 Fe1 C20 C19 161.1(4)
C18 Fe1 C20 C16 82.5(4)
C17 Fe1 C20 C16 38.8(3)
C24 Fe1 C20 C16 -163.1(4)
C19 Fe1 C20 C16 119.9(5)
C22 Fe1 C20 C16 -46.3(9)
C25 Fe1 C20 C16 -121.5(4)
C23 Fe1 C20 C16 163.2(7)
C21 Fe1 C20 C16 -79.0(4)
C18 Fe1 C21 C22 41.3(10)
C17 Fe1 C21 C22 76.6(5)
C24 Fe1 C21 C22 -81.3(5)
C19 Fe1 C21 C22 -161.9(7)
C25 Fe1 C21 C22 -118.8(6)
C16 Fe1 C21 C22 119.8(4)
C23 Fe1 C21 C22 -37.4(4)
C20 Fe1 C21 C22 162.6(4)
C18 Fe1 C21 C25 160.1(7)
C17 Fe1 C21 C25 -164.7(4)
C24 Fe1 C21 C25 37.4(4)
C19 Fe1 C21 C25 -43.1(10)
C22 Fe1 C21 C25 118.8(6)
C16 Fe1 C21 C25 -121.4(4)
C23 Fe1 C21 C25 81.4(5)
C20 Fe1 C21 C25 -78.6(5)
C25 C21 C22 C23 0.6(7)
Fe1 C21 C22 C23 59.8(5)
C25 C21 C22 Fe1 -59.1(4)
C18 Fe1 C22 C21 -164.1(4)
C17 Fe1 C22 C21 -122.3(4)
C24 Fe1 C22 C21 81.7(5)
C19 Fe1 C22 C21 161.5(7)
C25 Fe1 C22 C21 38.3(4)
C16 Fe1 C22 C21 -79.0(5)
C23 Fe1 C22 C21 119.6(6)
C20 Fe1 C22 C21 -44.6(9)
C18 Fe1 C22 C23 76.2(5)
C17 Fe1 C22 C23 118.1(5)
C24 Fe1 C22 C23 -38.0(4)
C19 Fe1 C22 C23 41.8(9)
C25 Fe1 C22 C23 -81.4(5)
C16 Fe1 C22 C23 161.3(4)
C20 Fe1 C22 C23 -164.2(7)
C21 Fe1 C22 C23 -119.6(6)
C21 C22 C23 C24 -0.7(8)
Fe1 C22 C23 C24 59.5(5)
C21 C22 C23 Fe1 -60.1(5)
C18 Fe1 C23 C22 -122.2(5)
C17 Fe1 C23 C22 -80.4(5)
C24 Fe1 C23 C22 118.7(7)
C19 Fe1 C23 C22 -163.7(4)
C25 Fe1 C23 C22 81.4(5)
C16 Fe1 C23 C22 -46.6(9)
C20 Fe1 C23 C22 164.4(7)
C21 Fe1 C23 C22 37.1(4)
C18 Fe1 C23 C24 119.0(4)
C17 Fe1 C23 C24 160.9(4)
C19 Fe1 C23 C24 77.5(5)
C22 Fe1 C23 C24 -118.7(7)
C25 Fe1 C23 C24 -37.4(4)
C16 Fe1 C23 C24 -165.3(6)
C20 Fe1 C23 C24 45.7(10)
C21 Fe1 C23 C24 -81.7(5)
C22 C23 C24 C25 0.5(8)
Fe1 C23 C24 C25 60.0(5)
C22 C23 C24 Fe1 -59.6(5)
C18 Fe1 C24 C25 161.8(4)
C17 Fe1 C24 C25 -165.0(6)
C19 Fe1 C24 C25 120.0(4)
C22 Fe1 C24 C25 -81.4(5)
C16 Fe1 C24 C25 45.2(9)
C23 Fe1 C24 C25 -119.1(6)
C20 Fe1 C24 C25 78.7(5)
C21 Fe1 C24 C25 -38.2(4)
C18 Fe1 C24 C23 -79.1(5)
C17 Fe1 C24 C23 -45.9(9)
C19 Fe1 C24 C23 -120.9(5)
C22 Fe1 C24 C23 37.8(5)
C25 Fe1 C24 C23 119.1(6)
C16 Fe1 C24 C23 164.3(7)
C20 Fe1 C24 C23 -162.2(4)
C21 Fe1 C24 C23 81.0(5)
C23 C24 C25 C21 -0.1(7)
Fe1 C24 C25 C21 59.8(4)
C23 C24 C25 Fe1 -59.8(5)
C22 C21 C25 C24 -0.3(7)
Fe1 C21 C25 C24 -59.6(4)
C22 C21 C25 Fe1 59.3(5)
C18 Fe1 C25 C24 -43.4(9)
C17 Fe1 C25 C24 161.8(7)
C19 Fe1 C25 C24 -78.1(5)
C22 Fe1 C25 C24 81.5(5)
C16 Fe1 C25 C24 -162.8(4)
C23 Fe1 C25 C24 37.8(4)
C20 Fe1 C25 C24 -120.2(4)
C21 Fe1 C25 C24 118.9(6)
C18 Fe1 C25 C21 -162.3(7)
C17 Fe1 C25 C21 42.9(10)
C24 Fe1 C25 C21 -118.9(6)
C19 Fe1 C25 C21 163.0(4)
C22 Fe1 C25 C21 -37.4(4)
C16 Fe1 C25 C21 78.3(5)
C23 Fe1 C25 C21 -81.1(5)
C20 Fe1 C25 C21 120.9(4)
C29 N3 C26 C27 0.2(7)
B2 N3 C26 C27 178.6(6)
N3 C26 C27 C28 0.0(8)
C26 C27 C28 C29 -0.2(7)
C27 C28 C29 N3 0.3(7)
C27 C28 C29 C30 -177.8(6)
C26 N3 C29 C28 -0.3(7)
B2 N3 C29 C28 -178.8(5)
C26 N3 C29 C30 178.0(5)
B2 N3 C29 C30 -0.5(9)
C35 O2 C30 C31 -10.9(9)
C35 O2 C30 C29 171.1(5)
C28 C29 C30 O2 0.0(9)
N3 C29 C30 O2 -177.9(5)
C28 C29 C30 C31 -178.1(6)
N3 C29 C30 C31 3.9(9)
C34 N4 C31 C30 178.8(6)
B2 N4 C31 C30 -3.8(9)
C34 N4 C31 C32 -0.3(7)
B2 N4 C31 C32 177.2(5)
O2 C30 C31 N4 -179.8(5)
C29 C30 C31 N4 -2.0(9)
O2 C30 C31 C32 -1.0(12)
C29 C30 C31 C32 176.8(7)
N4 C31 C32 C33 1.0(8)
C30 C31 C32 C33 -177.9(7)
C31 C32 C33 C34 -1.3(8)
C31 N4 C34 C33 -0.6(8)
B2 N4 C34 C33 -178.1(6)
C32 C33 C34 N4 1.2(9)
C30 O2 C35 C36 100.6(7)
C30 O2 C35 C40 -82.9(7)
C40 C35 C36 C37 2.6(10)
O2 C35 C36 C37 178.8(5)
C35 C36 C37 C38 -0.7(10)
C36 C37 C38 C39 -1.0(10)
C37 C38 C39 C40 0.9(9)
C37 C38 C39 C41 -177.4(6)
C36 C35 C40 C39 -2.7(9)
O2 C35 C40 C39 -179.0(5)
C38 C39 C40 C35 0.9(8)
C41 C39 C40 C35 179.1(5)
C40 C39 C41 C45 -19.5(9)
C38 C39 C41 C45 158.7(6)
C40 C39 C41 C42 160.0(6)
C38 C39 C41 C42 -21.7(9)
C40 C39 C41 Fe2 68.9(7)
C38 C39 C41 Fe2 -112.9(6)
C50 Fe2 C41 C45 97.4(9)
C47 Fe2 C41 C45 177.2(5)
C49 Fe2 C41 C45 62.7(9)
C46 Fe2 C41 C45 140.2(7)
C48 Fe2 C41 C45 158(10)
C42 Fe2 C41 C45 -118.3(5)
C43 Fe2 C41 C45 -81.3(4)
C44 Fe2 C41 C45 -37.7(4)
C50 Fe2 C41 C42 -144.3(9)
C47 Fe2 C41 C42 -64.5(6)
C49 Fe2 C41 C42 -179.0(8)
C46 Fe2 C41 C42 -101.5(7)
C45 Fe2 C41 C42 118.3(5)
C48 Fe2 C41 C42 -84(10)
C43 Fe2 C41 C42 37.0(4)
C44 Fe2 C41 C42 80.6(4)
C50 Fe2 C41 C39 -22.1(9)
C47 Fe2 C41 C39 57.7(7)
C49 Fe2 C41 C39 -56.7(9)
C46 Fe2 C41 C39 20.8(8)
C45 Fe2 C41 C39 -119.4(6)
C48 Fe2 C41 C39 38(11)
C42 Fe2 C41 C39 122.3(6)
C43 Fe2 C41 C39 159.3(5)
C44 Fe2 C41 C39 -157.1(5)
C45 C41 C42 C43 -0.4(7)
C39 C41 C42 C43 180.0(5)
Fe2 C41 C42 C43 -59.2(4)
C45 C41 C42 Fe2 58.8(4)
C39 C41 C42 Fe2 -120.9(6)
C50 Fe2 C42 C43 -179.0(9)
C47 Fe2 C42 C43 -100.4(5)
C49 Fe2 C42 C43 -75(13)
C46 Fe2 C42 C43 -143.7(6)
C45 Fe2 C42 C43 81.5(4)
C48 Fe2 C42 C43 -63.2(6)
C41 Fe2 C42 C43 119.9(5)
C44 Fe2 C42 C43 37.5(4)
C50 Fe2 C42 C41 61.1(9)
C47 Fe2 C42 C41 139.8(5)
C49 Fe2 C42 C41 165(13)
C46 Fe2 C42 C41 96.4(6)
C45 Fe2 C42 C41 -38.4(3)
C48 Fe2 C42 C41 176.9(5)
C43 Fe2 C42 C41 -119.9(5)
C44 Fe2 C42 C41 -82.4(4)
C41 C42 C43 C44 -0.5(7)
Fe2 C42 C43 C44 -59.3(4)
C41 C42 C43 Fe2 58.9(4)
C50 Fe2 C43 C42 168(12)
C47 Fe2 C43 C42 97.3(5)
C49 Fe2 C43 C42 176.3(6)
C46 Fe2 C43 C42 60.6(7)
C45 Fe2 C43 C42 -81.9(4)
C48 Fe2 C43 C42 140.4(5)
C41 Fe2 C43 C42 -37.7(3)
C44 Fe2 C43 C42 -119.6(5)
C50 Fe2 C43 C44 -73(12)
C47 Fe2 C43 C44 -143.1(5)
C49 Fe2 C43 C44 -64.2(7)
C46 Fe2 C43 C44 -179.8(6)
C45 Fe2 C43 C44 37.7(4)
C48 Fe2 C43 C44 -100.0(5)
C41 Fe2 C43 C44 81.9(4)
C42 Fe2 C43 C44 119.6(5)
C42 C43 C44 C45 1.1(7)
Fe2 C43 C44 C45 -58.2(4)
C42 C43 C44 Fe2 59.4(4)
C50 Fe2 C44 C45 -64.6(9)
C47 Fe2 C44 C45 -179.1(5)
C49 Fe2 C44 C45 -100.4(7)
C46 Fe2 C44 C45 -64(11)
C48 Fe2 C44 C45 -142.7(5)
C41 Fe2 C44 C45 37.9(3)
C42 Fe2 C44 C45 82.2(4)
C43 Fe2 C44 C45 119.5(5)
C50 Fe2 C44 C43 175.9(8)
C47 Fe2 C44 C43 61.3(6)
C49 Fe2 C44 C43 140.1(6)
C46 Fe2 C44 C43 176(100)
C45 Fe2 C44 C43 -119.5(5)
C48 Fe2 C44 C43 97.8(5)
C41 Fe2 C44 C43 -81.6(4)
C42 Fe2 C44 C43 -37.3(4)
C43 C44 C45 C41 -1.4(7)
Fe2 C44 C45 C41 -60.4(4)
C43 C44 C45 Fe2 59.0(4)
C42 C41 C45 C44 1.1(7)
C39 C41 C45 C44 -179.2(5)
Fe2 C41 C45 C44 60.5(4)
C42 C41 C45 Fe2 -59.4(4)
C39 C41 C45 Fe2 120.3(6)
C50 Fe2 C45 C44 139.7(9)
C47 Fe2 C45 C44 164(10)
C49 Fe2 C45 C44 98.1(7)
C46 Fe2 C45 C44 177.3(8)
C48 Fe2 C45 C44 62.0(7)
C41 Fe2 C45 C44 -119.2(5)
C42 Fe2 C45 C44 -80.8(4)
C43 Fe2 C45 C44 -37.4(4)
C50 Fe2 C45 C41 -101.1(9)
C47 Fe2 C45 C41 -77(10)
C49 Fe2 C45 C41 -142.8(7)
C46 Fe2 C45 C41 -63.5(8)
C48 Fe2 C45 C41 -178.8(5)
C42 Fe2 C45 C41 38.4(3)
C43 Fe2 C45 C41 81.8(4)
C44 Fe2 C45 C41 119.2(5)
C47 Fe2 C46 C50 116.7(11)
C49 Fe2 C46 C50 36.2(8)
C45 Fe2 C46 C50 -62.6(11)
C48 Fe2 C46 C50 78.8(9)
C41 Fe2 C46 C50 -101.8(9)
C42 Fe2 C46 C50 -146.4(9)
C43 Fe2 C46 C50 175.7(8)
C44 Fe2 C46 C50 0(12)
C50 Fe2 C46 C47 -116.7(11)
C49 Fe2 C46 C47 -80.4(7)
C45 Fe2 C46 C47 -179.3(5)
C48 Fe2 C46 C47 -37.8(6)
C41 Fe2 C46 C47 141.5(6)
C42 Fe2 C46 C47 96.9(7)
C43 Fe2 C46 C47 59.0(9)
C44 Fe2 C46 C47 -117(11)
C50 C46 C47 C48 0.7(11)
Fe2 C46 C47 C48 61.2(6)
C50 C46 C47 Fe2 -60.5(7)
C50 Fe2 C47 C46 38.5(8)
C49 Fe2 C47 C46 80.6(9)
C45 Fe2 C47 C46 14(11)
C48 Fe2 C47 C46 118.1(9)
C41 Fe2 C47 C46 -60.9(9)
C42 Fe2 C47 C46 -100.6(8)
C43 Fe2 C47 C46 -144.5(8)
C44 Fe2 C47 C46 177.2(8)
C50 Fe2 C47 C48 -79.6(9)
C49 Fe2 C47 C48 -37.5(7)
C46 Fe2 C47 C48 -118.1(9)
C45 Fe2 C47 C48 -104(11)
C41 Fe2 C47 C48 -178.9(6)
C42 Fe2 C47 C48 141.3(6)
C43 Fe2 C47 C48 97.4(6)
C44 Fe2 C47 C48 59.1(7)
C46 C47 C48 C49 -0.2(10)
Fe2 C47 C48 C49 60.6(6)
C46 C47 C48 Fe2 -60.8(6)
C50 Fe2 C48 C49 -36.4(9)
C47 Fe2 C48 C49 -117.8(10)
C46 Fe2 C48 C49 -79.8(9)
C45 Fe2 C48 C49 59.2(10)
C41 Fe2 C48 C49 -97(11)
C42 Fe2 C48 C49 -179.2(8)
C43 Fe2 C48 C49 142.2(8)
C44 Fe2 C48 C49 98.1(9)
C50 Fe2 C48 C47 81.5(9)
C49 Fe2 C48 C47 117.8(10)
C46 Fe2 C48 C47 38.1(7)
C45 Fe2 C48 C47 177.1(5)
C41 Fe2 C48 C47 20(11)
C42 Fe2 C48 C47 -61.4(7)
C43 Fe2 C48 C47 -100.0(6)
C44 Fe2 C48 C47 -144.1(5)
C47 C48 C49 C50 -0.4(12)
Fe2 C48 C49 C50 59.7(9)
C47 C48 C49 Fe2 -60.1(6)
C47 Fe2 C49 C50 -81.3(10)
C46 Fe2 C49 C50 -37.4(9)
C45 Fe2 C49 C50 96.8(10)
C48 Fe2 C49 C50 -119.6(12)
C41 Fe2 C49 C50 57.2(12)
C42 Fe2 C49 C50 -108(13)
C43 Fe2 C49 C50 -179.3(9)
C44 Fe2 C49 C50 141.3(10)
C50 Fe2 C49 C48 119.6(12)
C47 Fe2 C49 C48 38.2(6)
C46 Fe2 C49 C48 82.2(8)
C45 Fe2 C49 C48 -143.7(6)
C41 Fe2 C49 C48 176.7(5)
C42 Fe2 C49 C48 12(13)
C43 Fe2 C49 C48 -59.8(9)
C44 Fe2 C49 C48 -99.1(7)
C48 C49 C50 C46 0.9(14)
Fe2 C49 C50 C46 61.3(9)
C48 C49 C50 Fe2 -60.4(8)
C47 C46 C50 C49 -1.0(13)
Fe2 C46 C50 C49 -61.8(9)
C47 C46 C50 Fe2 60.8(7)
C47 Fe2 C50 C49 80.6(8)
C46 Fe2 C50 C49 119.5(11)
C45 Fe2 C50 C49 -100.2(8)
C48 Fe2 C50 C49 36.9(7)
C41 Fe2 C50 C49 -145.0(8)
C42 Fe2 C50 C49 176.0(6)
C43 Fe2 C50 C49 9(13)
C44 Fe2 C50 C49 -60.5(10)
C47 Fe2 C50 C46 -38.9(7)
C49 Fe2 C50 C46 -119.5(11)
C45 Fe2 C50 C46 140.3(7)
C48 Fe2 C50 C46 -82.6(8)
C41 Fe2 C50 C46 95.5(8)
C42 Fe2 C50 C46 56.5(10)
C43 Fe2 C50 C46 -111(13)
C44 Fe2 C50 C46 180.0(6)
